data_1571805
loop_
_publ_author_name
'Ye, Shounuan'
'Chen, Tianyi'
'Yu, Jinyang'
'Wang, Shanlu'
'Li, Shuixing'
'Wang, Jingxi'
'Fu, Yuang'
'Zhu, Yuxuan'
'Wang, Mengting'
'Lu, Xinhui'
'Ma, Zaifei'
'Li, Chang-Zhi'
'Shi, Minmin'
'Chen, Hongzheng'

_publ_section_title
;
 Enhanced crystal network and charge transfer of non-fused ring electron
 acceptors via interchain interaction for efficient and stable organic
 solar cells
;
_journal_issue 14
_journal_name_full 'Energy &amp; Environmental Science'
_journal_page_first 5137
_journal_page_last 5146
_journal_paper_doi 10.1039/D4EE02027H
_journal_volume 17
_journal_year 2024
_chemical_formula_moiety 'C84 H75 F4 N4 O6 S6, C42 H38 F2 N2 O3 S3'
_chemical_formula_sum 'C126 H113 F6 N6 O9 S9'
_chemical_formula_weight 2257.76
_space_group_crystal_system triclinic
_space_group_IT_number 2
_space_group_name_Hall '-P 1'
_space_group_name_H-M_alt 'P -1'
_atom_sites_solution_hydrogens geom
_audit_creation_date 2024-03-11
_audit_creation_method
;
Olex2 1.2
(compiled 2018.05.29 svn.r3508 for OlexSys, GUI svn.r5506)
;
_audit_update_record
;
2024-05-08 deposited with the CCDC.	2024-06-07 downloaded from the CCDC.
;
_cell_angle_alpha 98.961(5)
_cell_angle_beta 96.362(4)
_cell_angle_gamma 98.914(5)
_cell_formula_units_Z 2
_cell_length_a 15.5739(12)
_cell_length_b 18.8499(15)
_cell_length_c 20.1648(13)
_cell_measurement_reflns_used 9864
_cell_measurement_temperature 170(2)
_cell_measurement_theta_max 66.390
_cell_measurement_theta_min 2.900
_cell_volume 5721.3(7)
_computing_cell_refinement 'SAINT V8.40B (?, 2016)'
_computing_data_reduction 'SAINT V8.40B (?, 2016)'
_computing_molecular_graphics 'Olex2 (Dolomanov et al., 2009)'
_computing_publication_material 'Olex2 (Dolomanov et al., 2009)'
_computing_structure_refinement 'ShelXL (Sheldrick, 2015)'
_computing_structure_solution 'SHELXT 2018/2 (Sheldrick, 2018)'
_diffrn_ambient_temperature 170.0
_diffrn_measured_fraction_theta_full 0.993
_diffrn_measured_fraction_theta_max 0.993
_diffrn_measurement_device_type 'Bruker APEX-II CCD'
_diffrn_measurement_method '\f and \w scans'
_diffrn_radiation_type CuK\a
_diffrn_radiation_wavelength 1.54178
_diffrn_reflns_av_R_equivalents 0.1159
_diffrn_reflns_av_unetI/netI 0.2119
_diffrn_reflns_Laue_measured_fraction_full 0.993
_diffrn_reflns_Laue_measured_fraction_max 0.993
_diffrn_reflns_limit_h_max 18
_diffrn_reflns_limit_h_min -18
_diffrn_reflns_limit_k_max 21
_diffrn_reflns_limit_k_min -22
_diffrn_reflns_limit_l_max 23
_diffrn_reflns_limit_l_min -23
_diffrn_reflns_number 63824
_diffrn_reflns_point_group_measured_fraction_full 0.993
_diffrn_reflns_point_group_measured_fraction_max 0.993
_diffrn_reflns_theta_full 66.594
_diffrn_reflns_theta_max 66.594
_diffrn_reflns_theta_min 2.240
_diffrn_standards_number 0
_exptl_absorpt_coefficient_mu 2.199
_exptl_absorpt_correction_T_max 0.7531
_exptl_absorpt_correction_T_min 0.3544
_exptl_absorpt_correction_type multi-scan
_exptl_absorpt_process_details
;
SADABS-2016/2 (Bruker,2016/2) was used for absorption correction.
wR2(int) was 0.1369 before and 0.0915 after correction.
The Ratio of minimum to maximum transmission is 0.4706.
The \l/2 correction factor is Not present.
;
_exptl_crystal_density_diffrn 1.311
_exptl_crystal_F_000 2362
_refine_diff_density_max 1.157
_refine_diff_density_min -0.839
_refine_diff_density_rms 0.112
_refine_ls_extinction_method none
_refine_ls_goodness_of_fit_ref 1.204
_refine_ls_hydrogen_treatment constr
_refine_ls_matrix_type full
_refine_ls_number_parameters 1408
_refine_ls_number_reflns 20079
_refine_ls_number_restraints 234
_refine_ls_restrained_S_all 1.203
_refine_ls_R_factor_all 0.2413
_refine_ls_R_factor_gt 0.1847
_refine_ls_shift/su_max 0.009
_refine_ls_shift/su_mean 0.000
_refine_ls_structure_factor_coef Fsqd
_refine_ls_weighting_details 'w=1/[\s^2^(Fo^2^)+20.0000P] where P=(Fo^2^+2Fc^2^)/3'
_refine_ls_weighting_scheme calc
_refine_ls_wR_factor_gt 0.4266
_refine_ls_wR_factor_ref 0.4694
_reflns_Friedel_coverage 0.000
_reflns_number_gt 10035
_reflns_number_total 20079
_reflns_threshold_expression 'I > 2\s(I)'
_cod_data_source_file d4ee02027h2.cif
_cod_data_source_block cu_20240308ysn_h_0m_a
_cod_depositor_comments 'Adding full bibliography for 1571803--1571805.cif.'
_cod_database_code 1571805
_shelx_shelxl_version_number 2016/6
_shelx_space_group_comment
;
The symmetry employed for this shelxl refinement is uniquely defined
by the following loop, which should always be used as a source of
symmetry information in preference to the above space-group names.
They are only intended as comments.
;
_olex2_refinement_description
;
1. Fixed Uiso
 At 1.2 times of:
  All C(H) groups, All C(H,H) groups
 At 1.5 times of:
  All C(H,H,H) groups
2. Restrained distances
 C18-C8
 1.5 with sigma of 0.02
 C8-C5 = C8-C10
 1.41 with sigma of 0.02
 N4-C5 = N11-C10
 1.1 with sigma of 0.02
 C01U-N01C = C8-N11
 2.5 with sigma of 0.02
 C8-N4
 2.7 with sigma of 0.02
 C01Y-C01M = C8-C18
 1.33 with sigma of 0.02
 C18-C03Z = C18-C03C
 1.45 with sigma of 0.02
3. Uiso/Uaniso restraints and constraints
Uanis(N4) \\sim Ueq, Uanis(C5) \\sim Ueq, Uanis(C8) \\sim Ueq, Uanis(C10) \\sim
Ueq, Uanis(N11) \\sim Ueq, Uanis(C18) \\sim Ueq, Uanis(C03C) \\sim Ueq,
Uanis(C03U) \\sim Ueq, Uanis(C03Y) \\sim Ueq, Uanis(C03Z) \\sim Ueq, Uanis(C16)
\\sim Ueq, Uanis(C03W) \\sim Ueq, Uanis(C03V) \\sim Ueq, Uanis(C15) \\sim Ueq,
Uanis(F19) \\sim Ueq, Uanis(F20) \\sim Ueq, Uanis(O17) \\sim Ueq, Uanis(C02X)
\\sim Ueq, Uanis(C02I) \\sim Ueq, Uanis(C034) \\sim Ueq, Uanis(C02T) \\sim Ueq,
Uanis(C01S) \\sim Ueq, Uanis(C021) \\sim Ueq: with sigma of 0.01 and sigma for
terminal atoms of 0.02
Uanis(F20) \\sim Ueq, Uanis(F19) \\sim Ueq: with sigma of 0.001 and sigma for
terminal atoms of 0.002
Uanis(C047) \\sim Ueq, Uanis(C048) \\sim Ueq, Uanis(C03P) \\sim Ueq,
Uanis(C044) \\sim Ueq, Uanis(C045) \\sim Ueq, Uanis(C042) \\sim Ueq,
Uanis(C040) \\sim Ueq: with sigma of 0.01 and sigma for terminal atoms of 0.02
Uanis(N11) \\sim Ueq, Uanis(C10) \\sim Ueq, Uanis(C8) \\sim Ueq, Uanis(C5)
\\sim Ueq, Uanis(N4) \\sim Ueq, Uanis(C18) \\sim Ueq, Uanis(O17) \\sim Ueq,
Uanis(C03U) \\sim Ueq, Uanis(C03Y) \\sim Ueq, Uanis(C03Z) \\sim Ueq, Uanis(C16)
\\sim Ueq, Uanis(C03W) \\sim Ueq, Uanis(C03V) \\sim Ueq, Uanis(C15) \\sim Ueq,
Uanis(C03C) \\sim Ueq, Uanis(C02X) \\sim Ueq, Uanis(C02I) \\sim Ueq,
Uanis(C02T) \\sim Ueq, Uanis(C034) \\sim Ueq, Uanis(C03D) \\sim Ueq,
Uanis(C02P) \\sim Ueq, Uanis(C03X) \\sim Ueq, Uanis(C043) \\sim Ueq,
Uanis(C041) \\sim Ueq, Uanis(C03Q) \\sim Ueq, Uanis(C046) \\sim Ueq: with sigma
of 0.001 and sigma for terminal atoms of 0.002
4.a Ternary CH refined with riding coordinates:
 C01Z(H01Z), C02K(H02V), C02L(H02L), C03L(H03Q), C03P(H03U), C040(H040)
4.b Secondary CH2 refined with riding coordinates:
 C01L(H01A,H01B), C023(H02N,H02P), C025(H02A,H02B), C029(H02T,H02U), C02J(H02C,
 H02D), C02M(H02,H), C02P(H02I,H02J), C02V(H02K,H02M), C031(H03Y,HA), C032(H03A,
 H03B), C033(H03C,H03D), C034(H03E,H03F), C035(H03G,H03H), C03D(H03L,H03M),
 C03E(H03,HD), C03N(H4AA,HI), C03R(H6AA,HL), C03X(H03W,H03X), C041(H04A,H04B),
 C043(H04F,H04G)
4.c Aromatic/amide H refined with riding coordinates:
 C1(H1), C2(H2), C016(H016), C16(H16), C15(H15), C01B(H01C), C01E(H01E),
 C01W(H01W), C026(H026), C26(H26), C02G(H02G), C02O(H02O), C02W(H02W),
 C02X(H02X), C02Y(H02Y), C02Z(H02Z), C030(H030), C036(H036), C039(H039),
 C03F(H0AA), C03K(H3AA), C03Q(H03V)
4.d Fitted hexagon refined as free rotating group:
 C16(C03W,C03V,C15,C03Y,C03Z)
4.e Idealised Me refined as rotating group:
 C027(H02Q,H02R,H02S), C02N(H02E,H02F,H02H), C03A(H03Z,HB,HC), C03B(H03I,H03J,
 H03K), C03H(H1AA,HE,HF), C03I(H2AA,HG,HH), C03J(H03N,H03O,H03P), C03M(H03R,
 H03S,H03T), C03O(H5AA,HJ,HK), C042(H04C,H04D,H04E), C044(H04H,H04I,H04J),
 C045(H04K,H04L,H04M), C046(H04N,H04O,H04P), C047(H04Q,H04R,H04S), C048(H04T,
 H04U,H04V)
;
_olex2_submission_special_instructions 'No special instructions were received'

loop_
_space_group_symop_operation_xyz
'x, y, z'
'-x, -y, -z'

loop_
_atom_site_label
_atom_site_type_symbol
_atom_site_fract_x
_atom_site_fract_y
_atom_site_fract_z
_atom_site_U_iso_or_equiv
_atom_site_adp_type
_atom_site_occupancy
_atom_site_site_symmetry_order
_atom_site_calc_flag
_atom_site_refinement_flags_posn
_atom_site_refinement_flags_adp
_atom_site_refinement_flags_occupancy
_atom_site_disorder_assembly
_atom_site_disorder_group
S001 S 0.68436(17) 0.94427(15) 0.73140(12) 0.0744(7) Uani 1 1 d . . . . .
C1 C 0.8933(6) 0.4314(7) 1.0095(5) 0.079(3) Uani 1 1 d . . . . .
H1 H 0.890461 0.380921 0.993012 0.094 Uiso 1 1 calc R . . . .
S002 S 0.92179(17) 0.53347(16) 1.13234(12) 0.0752(7) Uani 1 1 d . . . . .
C2 C 0.7663(7) 0.9260(6) 0.9914(5) 0.080(3) Uani 1 1 d . . . . .
H2 H 0.748386 0.971181 1.005841 0.096 Uiso 1 1 calc R . . . .
S003 S 0.78105(18) 0.82797(16) 0.87473(12) 0.0790(7) Uani 1 1 d . . . . .
O3 O 0.8884(7) 0.9236(6) 0.6272(5) 0.122(3) Uani 1 1 d . . . . .
S004 S 0.94534(18) 0.38361(15) 1.26158(12) 0.0786(7) Uani 1 1 d . . . . .
O4 O 0.7735(6) 0.6773(5) 0.5766(4) 0.098(2) Uani 1 1 d . . . . .
S005 S 0.94729(17) 0.44910(16) 1.57371(12) 0.0790(7) Uani 1 1 d . . . . .
O5 O 0.5923(6) 0.9649(5) 0.3793(4) 0.111(3) Uani 1 1 d . . . . .
S006 S 0.75804(19) 0.78226(18) 0.43018(12) 0.0858(8) Uani 1 1 d . . . . .
O6 O 0.4582(6) 0.7340(6) 0.4142(5) 0.121(3) Uani 1 1 d . . . . .
S007 S 0.60406(19) 0.86526(18) 0.56829(12) 0.0844(8) Uani 1 1 d . . . . .
S008 S 0.6884(2) 0.71599(18) 0.26474(14) 0.0884(8) Uani 1 1 d . . . . .
C8 C 0.5906(11) 0.6799(8) -0.1438(8) 0.133(5) Uani 1 1 d D U . . .
S009 S 0.5947(2) 0.8389(2) 0.12759(13) 0.0950(9) Uani 1 1 d . . . . .
F00A F 0.9039(5) 0.8103(4) 1.3114(3) 0.109(2) Uani 1 1 d . . . . .
F00E F 0.9414(5) 0.7046(4) 1.2222(3) 0.115(2) Uani 1 1 d . . . . .
F00F F 0.7903(7) 0.5687(6) 0.6980(3) 0.150(3) Uani 1 1 d . . . . .
O00H O 0.8355(5) 0.7827(5) 0.9884(4) 0.094(2) Uani 1 1 d . . . . .
C00K C 0.9393(6) 0.4952(6) 1.2029(4) 0.069(2) Uani 1 1 d . . . . .
C00M C 0.9344(7) 0.4208(7) 1.1883(5) 0.076(3) Uani 1 1 d . . . . .
C00O C 0.9205(6) 0.3912(6) 1.1187(4) 0.071(2) Uani 1 1 d . . . . .
C00P C 0.7212(7) 0.9525(6) 0.8769(4) 0.075(3) Uani 1 1 d . . . . .
C00Q C 0.8780(6) 0.5495(7) 0.9663(5) 0.076(3) Uani 1 1 d . . . . .
C00R C 0.7165(7) 0.9205(6) 0.8076(5) 0.076(3) Uani 1 1 d . . . . .
C00S C 0.8784(6) 0.4697(6) 0.9587(5) 0.072(2) Uani 1 1 d . . . . .
N00T N 0.7175(9) 1.0802(7) 1.0801(5) 0.114(4) Uani 1 1 d . . . . .
C00U C 0.8544(6) 0.3789(6) 1.4085(5) 0.078(3) Uani 1 1 d . . . . .
C00Z C 0.9121(6) 0.4492(6) 1.0815(5) 0.076(3) Uani 1 1 d . . . . .
C011 C 0.7546(7) 0.9066(6) 0.9215(5) 0.077(3) Uani 1 1 d . . . . .
N11 N 0.6479(9) 0.5866(7) -0.0868(7) 0.130(4) Uani 1 1 d D U . . .
C10 C 0.6226(10) 0.6289(8) -0.1091(8) 0.120(4) Uani 1 1 d D U . . .
C012 C 0.7476(7) 0.8521(6) 0.7997(5) 0.077(3) Uani 1 1 d . . . . .
N013 N 0.8056(8) 1.0381(8) 1.2735(6) 0.119(4) Uani 1 1 d . . . . .
C014 C 0.8458(8) 0.7278(7) 0.6040(5) 0.085(3) Uani 1 1 d . . . . .
C015 C 0.9706(6) 0.4763(6) 1.3831(5) 0.077(3) Uani 1 1 d . . . . .
C016 C 0.6271(7) 0.8374(7) 0.2700(5) 0.079(3) Uani 1 1 d . . . . .
H016 H 0.608360 0.881726 0.286293 0.095 Uiso 1 1 calc R . . . .
C16 C 0.5153(9) 0.8058(7) -0.2202(6) 0.172(7) Uani 1 1 d . U . . .
H16 H 0.524797 0.767264 -0.253403 0.206 Uiso 1 1 calc R . . . .
C03W C 0.4808(9) 0.8642(8) -0.2401(5) 0.148(6) Uani 1 1 d G U . . .
C03V C 0.4668(9) 0.9206(7) -0.1915(7) 0.196(9) Uani 1 1 d G U . . .
C15 C 0.4873(9) 0.9186(6) -0.1230(6) 0.153(6) Uani 1 1 d G U . . .
H15 H 0.477807 0.957193 -0.089815 0.183 Uiso 1 1 calc R . . . .
C03Y C 0.5218(8) 0.8603(7) -0.1031(5) 0.136(5) Uani 1 1 d G U . . .
C03Z C 0.5358(8) 0.8039(6) -0.1517(7) 0.140(5) Uani 1 1 d DG U . . .
C017 C 0.9678(6) 0.4712(6) 1.4959(5) 0.077(3) Uani 1 1 d . . . . .
O17 O 0.5502(7) 0.8923(6) 0.0147(6) 0.134(3) Uani 1 1 d . U . . .
C018 C 0.6669(7) 0.8033(6) 0.3842(5) 0.080(3) Uani 1 1 d . . . . .
C18 C 0.5697(12) 0.7480(8) -0.1194(7) 0.141(5) Uani 1 1 d D U . . .
C019 C 0.6574(7) 0.7930(6) 0.3112(5) 0.081(3) Uani 1 1 d . . . . .
F19 F 0.4347(9) 0.9790(8) -0.2079(7) 0.202(5) Uani 1 1 d . U . . .
C01A C 0.9570(6) 0.4692(6) 1.3117(5) 0.080(3) Uani 1 1 d . . . . .
C01B C 0.8475(8) 0.6318(7) 0.8788(5) 0.094(3) Uani 1 1 d . . . . .
H01C H 0.856507 0.675563 0.911135 0.113 Uiso 1 1 calc R . . . .
N01C N 0.8328(8) 0.3237(7) 0.7266(5) 0.119(4) Uani 1 1 d D . . . .
C01E C 0.7415(7) 0.8206(6) 0.7314(5) 0.081(3) Uani 1 1 d . . . . .
H01E H 0.758412 0.775112 0.716415 0.097 Uiso 1 1 calc R . . . .
C01F C 0.8528(7) 0.3135(7) 1.4317(5) 0.086(3) Uani 1 1 d . . . . .
C01G C 0.8562(7) 0.8140(7) 1.1099(5) 0.085(3) Uani 1 1 d . . . . .
C01H C 0.6092(7) 0.8311(7) 0.4249(5) 0.080(3) Uani 1 1 d . . . . .
C01I C 0.8562(7) 0.5636(7) 0.8967(5) 0.082(3) Uani 1 1 d . . . . .
C01J C 0.6404(6) 0.8352(6) 0.4934(4) 0.078(3) Uani 1 1 d . . . . .
C01K C 0.8434(7) 0.4992(7) 0.8493(5) 0.083(3) Uani 1 1 d . . . . .
C01L C 0.6987(7) 1.0270(6) 0.9032(5) 0.079(3) Uani 1 1 d . . . . .
H01A H 0.650960 1.019311 0.931292 0.095 Uiso 1 1 calc R . . . .
H01B H 0.750704 1.056244 0.933462 0.095 Uiso 1 1 calc R . . . .
C01M C 0.8026(7) 0.9256(7) 1.1162(5) 0.084(3) Uani 1 1 d D . . . .
N01N N 0.8921(10) 0.2648(7) 0.9160(5) 0.126(4) Uani 1 1 d . . . . .
C01O C 0.7971(7) 0.8961(7) 1.0448(5) 0.085(3) Uani 1 1 d . . . . .
C01Q C 0.5238(7) 0.8492(7) 0.4006(5) 0.079(3) Uani 1 1 d . . . . .
C01R C 0.6936(8) 0.8463(7) 0.6140(5) 0.086(3) Uani 1 1 d . . . . .
C01S C 0.6575(7) 0.7445(7) 0.1895(5) 0.086(3) Uani 1 1 d . U . . .
C01T C 0.7078(8) 0.8630(6) 0.6877(5) 0.082(3) Uani 1 1 d . . . . .
C01U C 0.8586(7) 0.3686(7) 0.8547(5) 0.082(3) Uani 1 1 d D . . . .
C01V C 0.8382(7) 0.7997(7) 0.6028(5) 0.080(3) Uani 1 1 d . . . . .
C01W C 0.8922(8) 0.7556(7) 1.1310(6) 0.090(3) Uani 1 1 d . . . . .
H01W H 0.904761 0.716716 1.099553 0.108 Uiso 1 1 calc R . . . .
C01Y C 0.7794(8) 0.9878(7) 1.1450(5) 0.087(3) Uani 1 1 d D . . . .
C01Z C 0.7008(7) 0.4642(8) 1.3050(6) 0.096(4) Uani 1 1 d . . . . .
H01Z H 0.677853 0.420496 1.268947 0.115 Uiso 1 1 calc R . . . .
C020 C 0.7416(9) 1.0394(9) 1.1070(6) 0.102(4) Uani 1 1 d . . . . .
F20 F 0.4650(9) 0.8690(8) -0.3069(7) 0.209(5) Uani 1 1 d . U . . .
C021 C 0.6265(7) 0.8102(6) 0.2005(5) 0.081(3) Uani 1 1 d . U . . .
C022 C 0.7771(7) 0.3844(7) 1.3655(5) 0.088(3) Uani 1 1 d . . . . .
C023 C 0.9426(8) 0.2629(6) 1.1331(5) 0.083(3) Uani 1 1 d . . . . .
H02N H 0.895518 0.256172 1.161960 0.099 Uiso 1 1 calc R . . . .
H02P H 0.998385 0.284001 1.163084 0.099 Uiso 1 1 calc R . . . .
F23 F 0.8172(6) 0.6916(5) 0.7879(4) 0.131(3) Uani 1 1 d . . . . .
C024 C 0.8764(8) 0.3111(8) 0.8889(6) 0.094(3) Uani 1 1 d . . . . .
C24 C 0.8593(6) 0.4385(7) 0.8860(5) 0.078(3) Uani 1 1 d . . . . .
C025 C 0.6711(8) 1.0712(6) 0.8521(5) 0.083(3) Uani 1 1 d . . . . .
H02A H 0.615282 1.044997 0.824779 0.100 Uiso 1 1 calc R . . . .
H02B H 0.715931 1.075629 0.821055 0.100 Uiso 1 1 calc R . . . .
O25 O 0.8937(5) 0.5941(5) 1.0185(4) 0.089(2) Uani 1 1 d . . . . .
C026 C 0.8537(8) 0.8724(7) 1.2254(6) 0.092(3) Uani 1 1 d . . . . .
H026 H 0.840514 0.910330 1.257499 0.110 Uiso 1 1 calc R . . . .
C26 C 0.9545(6) 0.5236(6) 1.2737(4) 0.075(3) Uani 1 1 d . . . . .
H26 H 0.961990 0.573947 1.292451 0.090 Uiso 1 1 calc R . . . .
C027 C 0.7312(9) 0.5270(8) 1.2732(7) 0.117(5) Uani 1 1 d . . . . .
H02Q H 0.757672 0.568981 1.308532 0.176 Uiso 1 1 calc GR . . . .
H02R H 0.681249 0.539280 1.245999 0.176 Uiso 1 1 calc GR . . . .
H02S H 0.774904 0.514674 1.243995 0.176 Uiso 1 1 calc GR . . . .
C27 C 0.9291(6) 0.4386(6) 1.4274(4) 0.069(2) Uani 1 1 d . . . . .
C028 C 0.8883(8) 0.8151(8) 1.2457(6) 0.093(3) Uani 1 1 d . . . . .
O28 O 0.9269(5) 0.3085(4) 1.4740(3) 0.0832(19) Uani 1 1 d . . . . .
C029 C 0.9219(8) 0.3142(6) 1.0859(5) 0.084(3) Uani 1 1 d . . . . .
H02T H 0.863814 0.293889 1.058942 0.101 Uiso 1 1 calc R . . . .
H02U H 0.965789 0.315537 1.053989 0.101 Uiso 1 1 calc R . . . .
O29 O 0.7792(4) 0.4508(4) 1.3469(3) 0.0806(19) Uani 1 1 d . . . . .
C02B C 0.8313(7) 0.8251(7) 1.0409(6) 0.085(3) Uani 1 1 d . . . . .
C02C C 0.7214(7) 0.8098(6) 0.5052(5) 0.081(3) Uani 1 1 d . . . . .
C02D C 0.7942(9) 1.0143(8) 1.2162(7) 0.099(4) Uani 1 1 d . . . . .
C02E C 0.8389(7) 0.8727(7) 1.1565(5) 0.086(3) Uani 1 1 d . . . . .
C02F C 0.7523(6) 0.8173(6) 0.5746(5) 0.073(3) Uani 1 1 d . . . . .
C02G C 0.9264(8) 0.7104(9) 0.6324(6) 0.101(4) Uani 1 1 d . . . . .
H02G H 0.933832 0.661260 0.631992 0.121 Uiso 1 1 calc R . . . .
C02H C 0.8445(8) 0.3456(8) 0.7817(6) 0.098(4) Uani 1 1 d . . . . .
C02I C 0.6277(8) 0.7623(7) 0.0801(6) 0.090(3) Uani 1 1 d . U . . .
C02J C 0.6380(8) 1.1924(6) 0.8292(6) 0.088(3) Uani 1 1 d . . . . .
H02C H 0.686311 1.196031 0.801137 0.106 Uiso 1 1 calc R . . . .
H02D H 0.583837 1.167000 0.799038 0.106 Uiso 1 1 calc R . . . .
C02K C 0.9252(9) 0.2435(8) 1.5081(6) 0.102(4) Uani 1 1 d . . . . .
H02V H 0.906298 0.198188 1.473162 0.123 Uiso 1 1 calc R . . . .
C02L C 0.7790(9) 0.6022(8) 0.5527(6) 0.103(4) Uani 1 1 d . . . . .
H02L H 0.813879 0.583022 0.588445 0.123 Uiso 1 1 calc R . . . .
C02M C 0.9505(8) 0.1885(6) 1.0924(6) 0.086(3) Uani 1 1 d . . . . .
H02 H 0.893935 0.166510 1.063901 0.104 Uiso 1 1 calc R . . . .
H H 0.995831 0.195553 1.062117 0.104 Uiso 1 1 calc R . . . .
C02N C 0.8211(10) 0.5954(9) 0.4890(7) 0.120(5) Uani 1 1 d . . . . .
H02E H 0.789669 0.618087 0.455523 0.180 Uiso 1 1 calc GR . . . .
H02F H 0.818554 0.543700 0.470712 0.180 Uiso 1 1 calc GR . . . .
H02H H 0.882475 0.619964 0.499296 0.180 Uiso 1 1 calc GR . . . .
C02O C 0.3635(8) 0.8824(9) 0.3548(6) 0.102(4) Uani 1 1 d . . . . .
H02O H 0.308963 0.894271 0.338214 0.122 Uiso 1 1 calc R . . . .
C02P C 0.6678(9) 0.5105(7) 0.0682(7) 0.111(4) Uani 1 1 d . U . . .
H02I H 0.704452 0.503738 0.109292 0.133 Uiso 1 1 calc R . . . .
H02J H 0.706379 0.516243 0.032795 0.133 Uiso 1 1 calc R . . . .
C02Q C 0.9077(9) 0.7584(9) 1.1985(7) 0.110(4) Uani 1 1 d . . . . .
C02R C 0.8250(10) 0.6292(8) 0.8105(6) 0.107(4) Uani 1 1 d . . . . .
C02S C 0.8119(10) 0.5643(8) 0.7626(5) 0.109(4) Uani 1 1 d . . . . .
C02T C 0.6625(8) 0.7145(7) 0.1215(6) 0.092(3) Uani 1 1 d . U . . .
C02U C 0.5182(8) 0.9161(8) 0.3824(6) 0.095(3) Uani 1 1 d . . . . .
C02V C 0.5847(9) 1.3871(7) 0.8325(7) 0.108(4) Uani 1 1 d . . . . .
H02K H 0.640101 1.414977 0.859213 0.129 Uiso 1 1 calc R . . . .
H02M H 0.540583 1.382004 0.863990 0.129 Uiso 1 1 calc R . . . .
C02W C 0.9857(8) 0.8402(8) 0.6588(6) 0.098(4) Uani 1 1 d . . . . .
H02W H 1.033746 0.878364 0.677235 0.118 Uiso 1 1 calc R . . . .
C02X C 0.6163(9) 0.7459(8) 0.0074(7) 0.107(4) Uani 1 1 d . U . . .
H02X H 0.636892 0.702496 -0.008942 0.128 Uiso 1 1 calc R . . . .
C02Y C 0.3646(8) 0.8139(8) 0.3715(6) 0.102(4) Uani 1 1 d . . . . .
H02Y H 0.312556 0.778964 0.367716 0.123 Uiso 1 1 calc R . . . .
C02Z C 0.4385(10) 0.9337(9) 0.3615(6) 0.110(4) Uani 1 1 d . . . . .
H02Z H 0.435207 0.980988 0.351717 0.132 Uiso 1 1 calc R . . . .
C030 C 0.9920(10) 0.7670(9) 0.6599(6) 0.107(4) Uani 1 1 d . . . . .
H030 H 1.044994 0.756441 0.681018 0.128 Uiso 1 1 calc R . . . .
C031 C 0.9751(9) 0.1377(7) 1.1396(7) 0.098(3) Uani 1 1 d . . . . .
H03Y H 0.926965 0.126932 1.166653 0.118 Uiso 1 1 calc R . . . .
HA H 1.028338 0.162077 1.171318 0.118 Uiso 1 1 calc R . . . .
C032 C 0.6257(8) 1.2672(7) 0.8576(6) 0.094(3) Uani 1 1 d . . . . .
H03A H 0.680974 1.293590 0.885678 0.112 Uiso 1 1 calc R . . . .
H03B H 0.579563 1.263699 0.887521 0.112 Uiso 1 1 calc R . . . .
C033 C 0.6589(8) 1.1468(7) 0.8827(5) 0.090(3) Uani 1 1 d . . . . .
H03C H 0.713078 1.171888 0.912854 0.108 Uiso 1 1 calc R . . . .
H03D H 0.610501 1.142650 0.910601 0.108 Uiso 1 1 calc R . . . .
C034 C 0.6969(9) 0.6486(7) 0.0985(7) 0.105(4) Uani 1 1 d . U . . .
H03E H 0.744379 0.643586 0.133457 0.126 Uiso 1 1 calc R . . . .
H03F H 0.723037 0.654192 0.056638 0.126 Uiso 1 1 calc R . . . .
C035 C 0.6000(9) 1.3115(7) 0.8031(7) 0.104(4) Uani 1 1 d . . . . .
H03G H 0.647060 1.316452 0.774090 0.125 Uiso 1 1 calc R . . . .
H03H H 0.545775 1.284400 0.774077 0.125 Uiso 1 1 calc R . . . .
C036 C 0.8205(8) 0.5012(8) 0.7815(6) 0.101(4) Uani 1 1 d . . . . .
H036 H 0.811083 0.457727 0.748753 0.121 Uiso 1 1 calc R . . . .
C037 C 0.4477(8) 0.7993(7) 0.3945(6) 0.090(3) Uani 1 1 d . . . . .
C038 C 0.9062(8) 0.8550(7) 0.6296(6) 0.093(3) Uani 1 1 d . . . . .
C039 C 0.7820(10) 0.2518(8) 1.4096(7) 0.120(5) Uani 1 1 d . . . . .
H039 H 0.784661 0.206057 1.423287 0.144 Uiso 1 1 calc R . . . .
C03A C 1.0203(8) 0.2477(8) 1.5371(6) 0.107(4) Uani 1 1 d . . . . .
H03Z H 1.055748 0.242378 1.499977 0.160 Uiso 1 1 calc GR . . . .
HB H 1.024929 0.208544 1.563280 0.160 Uiso 1 1 calc GR . . . .
HC H 1.041556 0.295048 1.566669 0.160 Uiso 1 1 calc GR . . . .
C03B C 0.5532(11) 1.4313(8) 0.7799(8) 0.128(5) Uani 1 1 d . . . . .
H03I H 0.595003 1.435087 0.747115 0.192 Uiso 1 1 calc GR . . . .
H03J H 0.549149 1.480303 0.802698 0.192 Uiso 1 1 calc GR . . . .
H03K H 0.495360 1.406865 0.756132 0.192 Uiso 1 1 calc GR . . . .
C03C C 0.5835(9) 0.7772(8) -0.0435(7) 0.108(4) Uani 1 1 d D U . . .
C03D C 0.6297(9) 0.5798(7) 0.0844(7) 0.111(4) Uani 1 1 d . U . . .
H03L H 0.585851 0.582290 0.045738 0.133 Uiso 1 1 calc R . . . .
H03M H 0.598693 0.576986 0.124447 0.133 Uiso 1 1 calc R . . . .
C03E C 1.0532(9) -0.0507(7) 1.1116(7) 0.109(4) Uani 1 1 d . . . . .
H03 H 1.000969 -0.080631 1.082078 0.130 Uiso 1 1 calc R . . . .
HD H 1.098900 -0.038931 1.082639 0.130 Uiso 1 1 calc R . . . .
C03F C 0.7105(10) 0.2624(9) 1.3678(8) 0.132(6) Uani 1 1 d . . . . .
H0AA H 0.662339 0.223308 1.353494 0.159 Uiso 1 1 calc R . . . .
C03H C 0.8638(9) 0.2437(9) 1.5602(7) 0.125(5) Uani 1 1 d . . . . .
H1AA H 0.879045 0.289821 1.592477 0.188 Uiso 1 1 calc GR . . . .
HE H 0.868821 0.202993 1.584399 0.188 Uiso 1 1 calc GR . . . .
HF H 0.803465 0.238541 1.537866 0.188 Uiso 1 1 calc GR . . . .
C03I C 0.6300(9) 0.4761(10) 1.3520(7) 0.132(5) Uani 1 1 d . . . . .
H2AA H 0.655865 0.512712 1.392096 0.198 Uiso 1 1 calc GR . . . .
HG H 0.607886 0.430007 1.366113 0.198 Uiso 1 1 calc GR . . . .
HH H 0.581469 0.493099 1.327445 0.198 Uiso 1 1 calc GR . . . .
C03J C 0.6112(12) 1.0762(9) 0.4532(8) 0.139(6) Uani 1 1 d . . . . .
H03N H 0.625568 1.101977 0.416168 0.208 Uiso 1 1 calc GR . . . .
H03O H 0.641828 1.104926 0.496393 0.208 Uiso 1 1 calc GR . . . .
H03P H 0.547682 1.069457 0.454290 0.208 Uiso 1 1 calc GR . . . .
C03K C 0.7066(10) 0.3281(8) 1.3458(7) 0.120(5) Uani 1 1 d . . . . .
H3AA H 0.656169 0.334179 1.317678 0.144 Uiso 1 1 calc R . . . .
C03L C 0.6387(9) 1.0046(9) 0.4423(7) 0.114(5) Uani 1 1 d . . . . .
H03Q H 0.626680 0.977796 0.480330 0.137 Uiso 1 1 calc R . . . .
C03M C 0.6841(10) 0.5652(9) 0.5433(8) 0.126(5) Uani 1 1 d . . . . .
H03R H 0.672475 0.543038 0.583045 0.189 Uiso 1 1 calc GR . . . .
H03S H 0.672271 0.527184 0.502713 0.189 Uiso 1 1 calc GR . . . .
H03T H 0.645916 0.601258 0.538177 0.189 Uiso 1 1 calc GR . . . .
C03N C 0.9926(9) 0.0661(7) 1.1007(7) 0.105(4) Uani 1 1 d . . . . .
H4AA H 0.937109 0.038669 1.073760 0.126 Uiso 1 1 calc R . . . .
HI H 1.034543 0.077333 1.068666 0.126 Uiso 1 1 calc R . . . .
C03O C 1.0869(10) -0.0940(8) 1.1629(9) 0.132(6) Uani 1 1 d . . . . .
H5AA H 1.115684 -0.131853 1.140340 0.199 Uiso 1 1 calc GR . . . .
HJ H 1.037746 -0.116800 1.183134 0.199 Uiso 1 1 calc GR . . . .
HK H 1.129256 -0.061286 1.198491 0.199 Uiso 1 1 calc GR . . . .
C03P C 0.3855(13) 0.6979(11) 0.4449(10) 0.144(6) Uani 1 1 d . U . . .
H03U H 0.345457 0.731275 0.461647 0.172 Uiso 1 1 calc R . . . .
C03Q C 0.6797(11) 0.2741(10) 0.1009(9) 0.134(5) Uani 1 1 d . U . . .
H03V H 0.677711 0.242022 0.059268 0.161 Uiso 1 1 calc R . . . .
C03R C 1.0290(9) 0.0194(7) 1.1461(8) 0.116(5) Uani 1 1 d . . . . .
H6AA H 0.985272 0.006627 1.176372 0.139 Uiso 1 1 calc R . . . .
HL H 1.082052 0.048652 1.175109 0.139 Uiso 1 1 calc R . . . .
C03U C 0.5521(10) 0.8418(9) -0.0353(8) 0.120(4) Uani 1 1 d . U . . .
C03X C 0.5975(11) 0.4418(9) 0.0434(9) 0.136(5) Uani 1 1 d . U . . .
H03W H 0.569318 0.444391 -0.002444 0.163 Uiso 1 1 calc R . . . .
H03X H 0.551732 0.442317 0.073798 0.163 Uiso 1 1 calc R . . . .
C040 C 0.9519(13) 0.9842(10) 0.6423(9) 0.138(5) Uani 1 1 d . U . . .
H040 H 0.983912 0.986920 0.688727 0.166 Uiso 1 1 calc R . . . .
C041 C 0.6582(11) 0.3503(9) 0.1048(8) 0.133(5) Uani 1 1 d . U . . .
H04A H 0.611063 0.354913 0.133458 0.160 Uiso 1 1 calc R . . . .
H04B H 0.710787 0.385953 0.127360 0.160 Uiso 1 1 calc R . . . .
C042 C 1.0160(13) 0.9871(11) 0.5927(10) 0.168(7) Uani 1 1 d . U . . .
H04C H 1.057286 0.954157 0.600888 0.252 Uiso 1 1 calc GR . . . .
H04D H 1.048259 1.037069 0.597940 0.252 Uiso 1 1 calc GR . . . .
H04E H 0.984472 0.972097 0.546518 0.252 Uiso 1 1 calc GR . . . .
C043 C 0.6309(13) 0.3689(10) 0.0404(10) 0.153(6) Uani 1 1 d . U . . .
H04F H 0.583642 0.329480 0.015269 0.184 Uiso 1 1 calc R . . . .
H04G H 0.680995 0.370556 0.014087 0.184 Uiso 1 1 calc R . . . .
C044 C 0.7362(12) 1.0183(11) 0.4366(10) 0.166(7) Uani 1 1 d . U . . .
H04H H 0.754410 0.972043 0.419815 0.249 Uiso 1 1 calc GR . . . .
H04I H 0.769480 1.039499 0.481302 0.249 Uiso 1 1 calc GR . . . .
H04J H 0.747602 1.052115 0.405030 0.249 Uiso 1 1 calc GR . . . .
C045 C 0.9056(13) 1.0482(10) 0.6417(10) 0.162(7) Uani 1 1 d . U . . .
H04K H 0.867128 1.041795 0.598506 0.243 Uiso 1 1 calc GR . . . .
H04L H 0.949028 1.093008 0.646932 0.243 Uiso 1 1 calc GR . . . .
H04M H 0.870492 1.051671 0.679079 0.243 Uiso 1 1 calc GR . . . .
C046 C 0.7037(13) 0.2541(11) 0.1670(9) 0.155(6) Uani 1 1 d . U . . .
H04N H 0.711150 0.202954 0.160673 0.233 Uiso 1 1 calc GR . . . .
H04O H 0.657104 0.260848 0.195163 0.233 Uiso 1 1 calc GR . . . .
H04P H 0.758740 0.285254 0.189488 0.233 Uiso 1 1 calc GR . . . .
C047 C 0.3432(17) 0.6386(13) 0.3954(11) 0.200(9) Uani 1 1 d . U . . .
H04Q H 0.316902 0.656483 0.356211 0.300 Uiso 1 1 calc GR . . . .
H04R H 0.297064 0.609531 0.414149 0.300 Uiso 1 1 calc GR . . . .
H04S H 0.385853 0.608235 0.381264 0.300 Uiso 1 1 calc GR . . . .
C048 C 0.4338(18) 0.6664(14) 0.5016(12) 0.220(11) Uani 1 1 d . U . . .
H04T H 0.466003 0.629695 0.481364 0.331 Uiso 1 1 calc GR . . . .
H04U H 0.391009 0.643661 0.527558 0.331 Uiso 1 1 calc GR . . . .
H04V H 0.475117 0.705739 0.531834 0.331 Uiso 1 1 calc GR . . . .
N4 N 0.558(2) 0.6457(19) -0.2775(11) 0.317(15) Uani 1 1 d D U . . .
C5 C 0.578(2) 0.659(2) -0.2193(11) 0.266(13) Uani 1 1 d D U . . .

loop_
_atom_site_aniso_label
_atom_site_aniso_U_11
_atom_site_aniso_U_22
_atom_site_aniso_U_33
_atom_site_aniso_U_23
_atom_site_aniso_U_13
_atom_site_aniso_U_12
S001 0.0794(16) 0.0915(17) 0.0552(12) 0.0165(11) 0.0088(11) 0.0205(13)
C1 0.063(6) 0.115(8) 0.062(6) 0.023(5) 0.015(4) 0.018(5)
S002 0.0708(15) 0.1010(19) 0.0577(13) 0.0246(12) 0.0080(10) 0.0169(13)
C2 0.079(7) 0.092(7) 0.071(6) 0.016(5) 0.008(5) 0.022(6)
S003 0.0809(16) 0.1026(19) 0.0584(13) 0.0223(12) 0.0103(11) 0.0224(14)
O3 0.121(7) 0.103(7) 0.128(7) 0.011(5) -0.015(6) 0.014(6)
S004 0.0877(17) 0.0919(18) 0.0572(13) 0.0199(12) 0.0051(11) 0.0155(14)
O4 0.094(6) 0.087(5) 0.116(6) 0.016(5) 0.013(5) 0.032(5)
S005 0.0703(15) 0.111(2) 0.0561(13) 0.0224(13) 0.0073(10) 0.0099(13)
O5 0.105(7) 0.135(8) 0.094(6) 0.024(5) 0.017(5) 0.015(6)
S006 0.0827(17) 0.124(2) 0.0595(14) 0.0206(14) 0.0109(12) 0.0387(16)
O6 0.092(6) 0.135(8) 0.144(8) 0.058(6) -0.004(5) 0.019(5)
S007 0.0857(18) 0.118(2) 0.0609(14) 0.0273(14) 0.0140(12) 0.0389(16)
S008 0.0915(19) 0.106(2) 0.0718(16) 0.0162(14) 0.0199(13) 0.0244(16)
C8 0.133(5) 0.133(5) 0.132(5) 0.0231(13) 0.0187(12) 0.0224(13)
S009 0.0802(18) 0.145(3) 0.0609(15) 0.0285(16) 0.0078(12) 0.0147(17)
F00A 0.128(6) 0.135(6) 0.063(4) 0.035(4) -0.006(3) 0.013(4)
F00E 0.125(6) 0.137(6) 0.084(4) 0.038(4) -0.011(4) 0.024(5)
F00F 0.207(9) 0.193(9) 0.058(4) 0.046(5) -0.008(5) 0.053(7)
O00H 0.105(6) 0.118(6) 0.064(4) 0.017(4) 0.007(4) 0.040(5)
C00K 0.058(5) 0.104(8) 0.047(5) 0.019(5) 0.005(4) 0.015(5)
C00M 0.070(6) 0.108(9) 0.058(5) 0.027(5) 0.007(4) 0.027(6)
C00O 0.069(6) 0.092(7) 0.055(5) 0.020(5) 0.009(4) 0.018(5)
C00P 0.086(7) 0.097(7) 0.050(5) 0.023(5) 0.015(4) 0.029(6)
C00Q 0.058(5) 0.113(9) 0.056(6) 0.019(5) 0.007(4) 0.011(5)
C00R 0.076(6) 0.089(7) 0.064(6) 0.018(5) 0.005(5) 0.013(5)
C00S 0.057(5) 0.100(8) 0.060(5) 0.023(5) 0.010(4) 0.012(5)
N00T 0.164(11) 0.117(9) 0.066(6) 0.008(6) 0.009(6) 0.058(8)
C00U 0.064(6) 0.110(8) 0.060(5) 0.025(5) -0.002(4) 0.018(5)
C00Z 0.059(5) 0.118(8) 0.056(5) 0.029(5) 0.006(4) 0.018(5)
C011 0.084(7) 0.094(7) 0.057(5) 0.020(5) 0.006(5) 0.023(6)
N11 0.129(4) 0.132(4) 0.129(4) 0.020(2) 0.021(2) 0.020(2)
C10 0.120(5) 0.120(5) 0.119(5) 0.0203(13) 0.0173(12) 0.0202(13)
C012 0.072(6) 0.100(8) 0.064(6) 0.025(5) 0.006(4) 0.026(5)
N013 0.123(9) 0.168(12) 0.073(7) 0.028(7) 0.021(6) 0.036(8)
C014 0.088(8) 0.105(9) 0.071(6) 0.016(6) 0.007(5) 0.042(7)
C015 0.060(5) 0.100(8) 0.067(6) 0.011(5) 0.000(4) 0.016(5)
C016 0.080(7) 0.113(8) 0.052(5) 0.023(5) 0.016(4) 0.024(6)
C16 0.172(7) 0.172(7) 0.172(7) 0.0302(16) 0.0239(14) 0.0296(16)
C03W 0.148(6) 0.149(6) 0.148(6) 0.0265(15) 0.0203(13) 0.0252(15)
C03V 0.196(9) 0.196(9) 0.196(9) 0.0346(18) 0.0272(16) 0.0341(18)
C15 0.152(6) 0.153(6) 0.152(6) 0.0268(15) 0.0211(13) 0.0263(15)
C03Y 0.136(5) 0.136(5) 0.136(5) 0.0243(14) 0.0190(13) 0.0233(14)
C03Z 0.139(5) 0.140(5) 0.139(5) 0.0248(14) 0.0193(13) 0.0237(14)
C017 0.063(6) 0.113(8) 0.059(5) 0.024(5) 0.013(5) 0.015(5)
O17 0.133(4) 0.138(4) 0.133(4) 0.025(2) 0.019(2) 0.023(2)
C018 0.077(6) 0.114(8) 0.063(6) 0.033(5) 0.016(5) 0.040(6)
C18 0.141(6) 0.141(6) 0.141(6) 0.0252(14) 0.0196(13) 0.0240(14)
C019 0.074(6) 0.103(8) 0.070(6) 0.023(5) 0.011(5) 0.017(6)
F19 0.201(5) 0.205(5) 0.200(5) 0.038(2) 0.027(2) 0.033(2)
C01A 0.062(6) 0.109(8) 0.064(6) 0.012(5) 0.010(4) 0.003(5)
C01B 0.104(9) 0.122(10) 0.065(6) 0.029(6) 0.009(6) 0.036(7)
N01C 0.137(10) 0.149(11) 0.077(7) 0.021(7) 0.014(6) 0.040(8)
C01E 0.090(7) 0.104(8) 0.057(5) 0.023(5) 0.010(5) 0.034(6)
C01F 0.083(7) 0.104(8) 0.069(6) 0.024(6) -0.006(5) 0.010(6)
C01G 0.075(7) 0.116(9) 0.063(6) 0.018(6) 0.006(5) 0.014(6)
C01H 0.076(6) 0.113(8) 0.063(6) 0.029(5) 0.018(5) 0.037(6)
C01I 0.069(6) 0.113(9) 0.065(6) 0.025(6) 0.006(5) 0.015(6)
C01J 0.068(6) 0.115(8) 0.053(5) 0.020(5) 0.005(4) 0.026(6)
C01K 0.070(6) 0.116(9) 0.066(6) 0.027(6) 0.004(5) 0.022(6)
C01L 0.083(7) 0.089(7) 0.064(6) 0.010(5) 0.003(5) 0.021(6)
C01M 0.081(7) 0.121(9) 0.055(5) 0.025(6) 0.006(5) 0.025(6)
N01N 0.183(13) 0.122(9) 0.071(6) 0.020(6) -0.005(7) 0.033(9)
C01O 0.084(7) 0.117(9) 0.056(5) 0.025(5) 0.010(5) 0.016(6)
C01Q 0.081(7) 0.114(9) 0.052(5) 0.023(5) 0.011(5) 0.035(6)
C01R 0.100(8) 0.126(9) 0.050(5) 0.037(5) 0.010(5) 0.052(7)
C01S 0.081(6) 0.105(7) 0.068(5) 0.011(5) 0.016(5) 0.006(5)
C01T 0.103(8) 0.086(7) 0.063(6) 0.011(5) 0.015(5) 0.037(6)
C01U 0.071(6) 0.117(9) 0.059(6) 0.014(6) 0.009(5) 0.017(6)
C01V 0.084(7) 0.110(9) 0.058(5) 0.023(5) 0.013(5) 0.040(7)
C01W 0.087(8) 0.105(8) 0.077(7) 0.026(6) -0.001(5) 0.019(6)
C01Y 0.102(8) 0.108(9) 0.055(6) 0.020(6) 0.013(5) 0.025(7)
C01Z 0.067(7) 0.125(10) 0.101(8) 0.036(7) -0.014(6) 0.032(6)
C020 0.107(10) 0.137(12) 0.062(7) 0.013(7) 0.016(6) 0.025(8)
F20 0.209(5) 0.213(5) 0.205(5) 0.040(2) 0.028(2) 0.031(2)
C021 0.077(6) 0.097(6) 0.069(5) 0.015(5) 0.011(4) 0.010(5)
C022 0.070(7) 0.114(9) 0.075(7) 0.021(6) -0.008(5) 0.007(6)
C023 0.087(7) 0.083(7) 0.076(6) 0.012(5) 0.008(5) 0.014(6)
F23 0.178(8) 0.147(7) 0.085(5) 0.040(5) 0.010(5) 0.071(6)
C024 0.099(9) 0.109(10) 0.070(7) 0.010(7) 0.007(6) 0.012(7)
C24 0.061(6) 0.121(9) 0.055(5) 0.032(6) 0.007(4) 0.008(5)
C025 0.089(7) 0.094(8) 0.071(6) 0.015(5) 0.008(5) 0.031(6)
O25 0.094(5) 0.111(6) 0.069(4) 0.028(4) 0.004(4) 0.028(4)
C026 0.097(8) 0.101(8) 0.076(7) 0.023(6) 0.007(6) 0.009(7)
C26 0.068(6) 0.106(8) 0.051(5) 0.020(5) 0.004(4) 0.016(5)
C027 0.100(10) 0.137(12) 0.128(11) 0.051(9) -0.004(8) 0.044(9)
C27 0.058(5) 0.097(7) 0.051(5) 0.018(4) 0.001(4) 0.009(5)
C028 0.098(8) 0.117(10) 0.061(6) 0.018(6) 0.000(6) 0.018(7)
O28 0.087(5) 0.103(5) 0.065(4) 0.029(4) 0.001(3) 0.025(4)
C029 0.103(8) 0.095(8) 0.057(5) 0.014(5) 0.007(5) 0.027(6)
O29 0.073(4) 0.103(5) 0.067(4) 0.024(4) -0.008(3) 0.020(4)
C02B 0.079(7) 0.102(8) 0.083(7) 0.030(6) 0.021(5) 0.019(6)
C02C 0.085(7) 0.105(8) 0.057(5) 0.018(5) 0.011(5) 0.028(6)
C02D 0.109(9) 0.121(10) 0.082(8) 0.029(7) 0.025(7) 0.045(8)
C02E 0.086(7) 0.110(8) 0.054(5) 0.024(5) -0.014(5) 0.002(6)
C02F 0.066(6) 0.103(7) 0.059(5) 0.029(5) 0.009(4) 0.030(5)
C02G 0.090(8) 0.147(12) 0.077(7) 0.036(8) 0.012(6) 0.043(8)
C02H 0.097(8) 0.132(11) 0.062(7) 0.015(7) 0.009(6) 0.017(7)
C02I 0.090(3) 0.090(3) 0.089(3) 0.0153(11) 0.0128(11) 0.0152(11)
C02J 0.086(7) 0.102(8) 0.087(7) 0.030(6) 0.020(6) 0.026(6)
C02K 0.116(10) 0.127(10) 0.080(7) 0.052(7) 0.009(7) 0.038(8)
C02L 0.116(10) 0.119(10) 0.078(7) 0.022(7) 0.001(7) 0.040(8)
C02M 0.092(8) 0.080(7) 0.088(7) 0.019(6) 0.002(6) 0.020(6)
C02N 0.120(11) 0.158(13) 0.096(9) 0.027(9) 0.018(8) 0.056(10)
C02O 0.071(8) 0.151(13) 0.093(8) 0.035(8) 0.008(6) 0.036(8)
C02P 0.111(4) 0.111(4) 0.111(4) 0.0193(12) 0.0154(12) 0.0195(12)
C02Q 0.099(9) 0.147(12) 0.090(9) 0.066(9) -0.007(7) 0.009(8)
C02R 0.138(11) 0.119(11) 0.082(8) 0.046(8) 0.015(7) 0.048(9)
C02S 0.150(12) 0.135(11) 0.049(6) 0.038(7) -0.005(6) 0.040(9)
C02T 0.092(3) 0.092(3) 0.092(3) 0.0160(11) 0.0128(11) 0.0158(11)
C02U 0.076(7) 0.129(10) 0.089(8) 0.034(7) 0.016(6) 0.030(7)
C02V 0.087(8) 0.098(9) 0.136(11) 0.010(8) 0.012(7) 0.019(7)
C02W 0.076(7) 0.122(11) 0.093(8) 0.018(7) -0.003(6) 0.018(7)
C02X 0.107(4) 0.107(4) 0.107(4) 0.0186(12) 0.0149(11) 0.0183(12)
C02Y 0.076(7) 0.136(11) 0.100(9) 0.042(8) -0.006(6) 0.022(7)
C02Z 0.116(11) 0.147(12) 0.091(8) 0.047(8) 0.020(7) 0.067(10)
C030 0.106(10) 0.147(13) 0.073(7) 0.023(8) -0.002(7) 0.047(9)
C031 0.094(8) 0.094(8) 0.109(9) 0.025(7) 0.006(7) 0.020(7)
C032 0.095(8) 0.102(9) 0.091(8) 0.022(6) 0.022(6) 0.028(7)
C033 0.095(8) 0.111(9) 0.072(6) 0.021(6) 0.013(6) 0.033(7)
C034 0.105(4) 0.105(4) 0.104(4) 0.0178(12) 0.0150(11) 0.0180(12)
C035 0.089(8) 0.112(10) 0.112(10) 0.024(8) 0.014(7) 0.014(7)
C036 0.100(9) 0.129(11) 0.068(7) 0.023(7) 0.007(6) 0.000(7)
C037 0.080(7) 0.113(9) 0.080(7) 0.030(6) -0.002(5) 0.019(7)
C038 0.095(9) 0.098(9) 0.087(8) 0.017(6) 0.002(6) 0.028(7)
C039 0.114(11) 0.115(10) 0.119(10) 0.044(8) -0.025(8) -0.010(8)
C03A 0.101(9) 0.148(12) 0.087(8) 0.049(8) 0.012(7) 0.044(8)
C03B 0.130(12) 0.106(10) 0.148(13) 0.036(9) -0.012(10) 0.026(9)
C03C 0.108(4) 0.109(4) 0.108(4) 0.0189(12) 0.0153(11) 0.0184(12)
C03D 0.110(4) 0.111(4) 0.110(4) 0.0192(12) 0.0157(12) 0.0192(12)
C03E 0.088(8) 0.094(9) 0.138(12) 0.002(8) 0.024(8) 0.009(7)
C03F 0.109(11) 0.130(12) 0.139(12) 0.051(10) -0.044(9) -0.023(9)
C03H 0.093(9) 0.178(15) 0.113(10) 0.058(10) 0.017(8) 0.013(9)
C03I 0.085(9) 0.192(17) 0.116(11) 0.020(11) 0.004(8) 0.026(10)
C03J 0.184(17) 0.133(13) 0.097(10) 0.012(9) -0.008(10) 0.044(12)
C03K 0.119(11) 0.121(11) 0.111(10) 0.041(8) -0.031(8) 0.006(9)
C03L 0.109(10) 0.170(14) 0.083(8) 0.042(9) 0.022(7) 0.058(10)
C03M 0.122(12) 0.132(12) 0.126(12) 0.034(9) 0.032(9) 0.010(10)
C03N 0.089(8) 0.095(9) 0.135(11) 0.023(8) 0.007(7) 0.029(7)
C03O 0.095(10) 0.096(10) 0.204(17) 0.037(10) -0.009(10) 0.021(8)
C03P 0.139(9) 0.140(9) 0.152(9) 0.038(8) 0.004(8) 0.022(8)
C03Q 0.134(5) 0.134(5) 0.134(5) 0.0233(14) 0.0188(12) 0.0232(14)
C03R 0.082(8) 0.099(10) 0.164(13) 0.034(9) -0.011(8) 0.018(7)
C03U 0.120(5) 0.121(5) 0.120(5) 0.0214(13) 0.0164(12) 0.0205(13)
C03X 0.135(5) 0.136(5) 0.136(5) 0.0237(14) 0.0190(12) 0.0237(14)
C040 0.142(9) 0.140(9) 0.133(9) 0.031(7) 0.012(7) 0.023(8)
C041 0.133(5) 0.133(5) 0.133(5) 0.0231(13) 0.0185(12) 0.0233(14)
C042 0.156(14) 0.186(15) 0.169(14) 0.059(12) 0.042(11) 0.009(11)
C043 0.153(6) 0.153(6) 0.153(6) 0.0269(15) 0.0213(13) 0.0266(15)
C044 0.122(12) 0.188(15) 0.172(14) -0.015(11) 0.027(10) 0.018(11)
C045 0.147(13) 0.146(13) 0.188(14) 0.012(11) 0.006(11) 0.036(11)
C046 0.155(7) 0.155(7) 0.156(7) 0.027(2) 0.021(2) 0.028(2)
C047 0.228(18) 0.201(16) 0.170(15) 0.069(13) 0.000(13) 0.014(14)
C048 0.256(19) 0.232(18) 0.178(15) 0.085(14) 0.019(14) 0.016(15)
N4 0.317(15) 0.317(15) 0.316(15) 0.056(3) 0.044(3) 0.054(3)
C5 0.266(13) 0.266(13) 0.266(13) 0.047(3) 0.037(2) 0.046(2)

loop_
_atom_type_symbol
_atom_type_description
_atom_type_scat_dispersion_real
_atom_type_scat_dispersion_imag
_atom_type_scat_source
C C 0.0181 0.0091 'International Tables Vol C Tables 4.2.6.8 and 6.1.1.4'
H H 0.0000 0.0000 'International Tables Vol C Tables 4.2.6.8 and 6.1.1.4'
F F 0.0727 0.0534 'International Tables Vol C Tables 4.2.6.8 and 6.1.1.4'
N N 0.0311 0.0180 'International Tables Vol C Tables 4.2.6.8 and 6.1.1.4'
O O 0.0492 0.0322 'International Tables Vol C Tables 4.2.6.8 and 6.1.1.4'
S S 0.3331 0.5567 'International Tables Vol C Tables 4.2.6.8 and 6.1.1.4'

loop_
_geom_angle_atom_site_label_1
_geom_angle_atom_site_label_2
_geom_angle_atom_site_label_3
_geom_angle
_geom_angle_site_symmetry_1
_geom_angle_site_symmetry_3
_geom_angle_publ_flag
C00R S001 C01T 90.9(5) . . ?
C00S C1 C00Z 135.0(11) . . ?
C00K S002 C00Z 90.2(5) . . ?
C01O C2 C011 135.7(11) . . ?
C012 S003 C011 92.3(5) . . ?
C040 O3 C038 122.5(12) . . ?
C00M S004 C01A 91.2(5) . . ?
C014 O4 C02L 121.9(9) . . ?
C017 S005 C015 90.8(5) . 2_768 ?
C02U O5 C03L 116.5(10) . . ?
C02C S006 C018 91.5(5) . . ?
C037 O6 C03P 116.3(11) . . ?
C01R S007 C01J 91.5(5) . . ?
C01S S008 C019 90.5(5) . . ?
C10 C8 C18 130.5(15) . . ?
C10 C8 C5 114.8(18) . . ?
C18 C8 C5 114.6(19) . . ?
C021 S009 C02I 89.9(6) . . ?
C00M C00K S002 113.2(7) . . ?
C00M C00K C26 113.2(9) . . ?
C26 C00K S002 133.6(9) . . ?
C00K C00M S004 111.5(7) . . ?
C00K C00M C00O 114.5(9) . . ?
C00O C00M S004 133.9(9) . . ?
C00M C00O C00Z 108.3(9) . . ?
C00M C00O C029 127.8(9) . . ?
C00Z C00O C029 123.6(8) . . ?
C00R C00P C011 111.3(9) . . ?
C00R C00P C01L 125.9(8) . . ?
C011 C00P C01L 122.7(8) . . ?
C01I C00Q C00S 105.6(9) . . ?
O25 C00Q C00S 127.5(9) . . ?
O25 C00Q C01I 126.9(11) . . ?
C00P C00R S001 135.5(8) . . ?
C00P C00R C012 112.2(9) . . ?
C012 C00R S001 112.3(7) . . ?
C1 C00S C00Q 126.7(9) . . ?
C1 C00S C24 125.2(11) . . ?
C24 C00S C00Q 108.1(8) . . ?
C01F C00U C022 115.3(11) . . ?
C01F C00U C27 122.3(9) . . ?
C022 C00U C27 122.3(10) . . ?
C1 C00Z S002 128.0(8) . . ?
C1 C00Z C00O 118.2(10) . . ?
C00O C00Z S002 113.7(7) . . ?
C2 C011 S003 126.3(8) . . ?
C2 C011 C00P 122.6(10) . . ?
C00P C011 S003 111.1(7) . . ?
N11 C10 C8 174.7(19) . . ?
C00R C012 S003 113.1(8) . . ?
C01E C012 S003 135.2(9) . . ?
C01E C012 C00R 111.7(9) . . ?
O4 C014 C01V 116.0(9) . . ?
O4 C014 C02G 124.0(12) . . ?
C01V C014 C02G 120.0(13) . . ?
C01A C015 S005 115.4(8) . 2_768 ?
C27 C015 S005 112.3(7) . 2_768 ?
C27 C015 C01A 132.3(10) . . ?
C019 C016 C021 112.7(10) . . ?
C03W C16 C03Z 120.0 . . ?
C16 C03W C03V 120.0 . . ?
F20 C03W C16 120.7(13) . . ?
F20 C03W C03V 119.2(13) . . ?
C03W C03V C15 120.0 . . ?
F19 C03V C03W 122.6(12) . . ?
F19 C03V C15 117.4(12) . . ?
C03Y C15 C03V 120.0 . . ?
C15 C03Y C03U 133.8(11) . . ?
C03Z C03Y C15 120.0 . . ?
C03Z C03Y C03U 106.2(11) . . ?
C16 C03Z C18 129.5(11) . . ?
C03Y C03Z C16 120.0 . . ?
C03Y C03Z C18 110.5(11) . . ?
C017 C017 S005 110.7(10) 2_768 . ?
C017 C017 C27 117.5(11) 2_768 . ?
C27 C017 S005 131.9(8) . . ?
C019 C018 S006 120.7(7) . . ?
C01H C018 S006 113.2(7) . . ?
C01H C018 C019 126.0(9) . . ?
C8 C18 C03Z 134.0(13) . . ?
C8 C18 C03C 120.0(13) . . ?
C03Z C18 C03C 106.0(12) . . ?
C016 C019 S008 112.0(8) . . ?
C016 C019 C018 127.9(10) . . ?
C018 C019 S008 120.0(8) . . ?
C015 C01A S004 119.7(9) . . ?
C26 C01A S004 112.2(8) . . ?
C26 C01A C015 128.0(11) . . ?
C02R C01B C01I 114.0(12) . . ?
C01T C01E C012 112.8(10) . . ?
C00U C01F C039 123.1(10) . . ?
O28 C01F C00U 115.4(10) . . ?
O28 C01F C039 121.4(10) . . ?
C01W C01G C02B 128.1(11) . . ?
C01W C01G C02E 122.5(10) . . ?
C02E C01G C02B 109.4(10) . . ?
C018 C01H C01J 110.5(8) . . ?
C018 C01H C01Q 125.8(9) . . ?
C01J C01H C01Q 123.6(8) . . ?
C01B C01I C00Q 126.0(11) . . ?
C01K C01I C00Q 110.9(10) . . ?
C01K C01I C01B 123.1(10) . . ?
C01H C01J S007 134.6(8) . . ?
C01H C01J C02C 114.3(9) . . ?
C02C C01J S007 111.1(7) . . ?
C01I C01K C24 108.3(9) . . ?
C036 C01K C01I 119.4(11) . . ?
C036 C01K C24 132.3(12) . . ?
C025 C01L C00P 117.5(8) . . ?
C01O C01M C02E 108.1(10) . . ?
C01Y C01M C01O 128.5(10) . . ?
C01Y C01M C02E 123.4(9) . . ?
C2 C01O C01M 126.9(11) . . ?
C2 C01O C02B 126.6(10) . . ?
C01M C01O C02B 106.4(9) . . ?
C02U C01Q C01H 121.0(11) . . ?
C037 C01Q C01H 120.8(11) . . ?
C037 C01Q C02U 118.2(10) . . ?
C01T C01R S007 121.6(8) . . ?
C02F C01R S007 114.1(7) . . ?
C02F C01R C01T 124.3(9) . . ?
C021 C01S S008 111.9(8) . . ?
C021 C01S C02T 116.8(10) . . ?
C02T C01S S008 131.2(10) . . ?
C01E C01T S001 112.2(7) . . ?
C01E C01T C01R 126.7(9) . . ?
C01R C01T S001 121.1(8) . . ?
C024 C01U C02H 111.8(11) . . ?
C24 C01U C024 124.7(9) . . ?
C24 C01U C02H 123.5(11) . . ?
C014 C01V C02F 119.4(11) . . ?
C038 C01V C014 121.0(10) . . ?
C038 C01V C02F 119.5(11) . . ?
C02Q C01W C01G 115.7(12) . . ?
C01M C01Y C020 124.6(9) . . ?
C01M C01Y C02D 123.5(10) . . ?
C02D C01Y C020 111.7(10) . . ?
C027 C01Z O29 106.1(10) . . ?
C027 C01Z C03I 114.8(12) . . ?
O29 C01Z C03I 107.9(9) . . ?
N00T C020 C01Y 176.4(17) . . ?
C016 C021 S009 134.2(9) . . ?
C01S C021 S009 112.9(8) . . ?
C01S C021 C016 112.9(10) . . ?
O29 C022 C00U 113.6(10) . . ?
O29 C022 C03K 123.3(10) . . ?
C03K C022 C00U 123.2(12) . . ?
C029 C023 C02M 110.3(9) . . ?
N01N C024 C01U 178.8(15) . . ?
C00S C24 C01K 107.1(10) . . ?
C01U C24 C00S 128.8(9) . . ?
C01U C24 C01K 124.1(9) . . ?
C01L C025 C033 113.8(9) . . ?
C028 C026 C02E 117.4(12) . . ?
C01A C26 C00K 111.9(10) . . ?
C015 C27 C00U 125.7(8) . . ?
C015 C27 C017 108.8(9) . . ?
C017 C27 C00U 125.4(8) . . ?
F00A C028 C026 121.2(12) . . ?
F00A C028 C02Q 117.1(11) . . ?
C026 C028 C02Q 121.7(10) . . ?
C01F O28 C02K 118.2(9) . . ?
C023 C029 C00O 116.1(8) . . ?
C022 O29 C01Z 118.4(9) . . ?
O00H C02B C01G 125.8(11) . . ?
O00H C02B C01O 126.1(10) . . ?
C01G C02B C01O 108.1(10) . . ?
C01J C02C S006 110.5(7) . . ?
C02F C02C S006 136.8(8) . . ?
C02F C02C C01J 112.6(9) . . ?
N013 C02D C01Y 177.6(14) . . ?
C01G C02E C01M 108.0(8) . . ?
C026 C02E C01G 119.8(11) . . ?
C026 C02E C01M 132.2(11) . . ?
C01R C02F C01V 124.3(8) . . ?
C01R C02F C02C 110.7(8) . . ?
C02C C02F C01V 125.0(8) . . ?
C030 C02G C014 117.2(13) . . ?
N01C C02H C01U 175.6(16) . . ?
C02T C02I S009 113.8(9) . . ?
C02X C02I S009 124.0(10) . . ?
C02X C02I C02T 122.1(11) . . ?
C032 C02J C033 113.8(10) . . ?
O28 C02K C03A 103.7(11) . . ?
O28 C02K C03H 112.0(11) . . ?
C03H C02K C03A 113.8(10) . . ?
O4 C02L C02N 110.5(12) . . ?
O4 C02L C03M 102.3(11) . . ?
C02N C02L C03M 114.3(12) . . ?
C031 C02M C023 110.6(9) . . ?
C02Z C02O C02Y 122.3(11) . . ?
C03D C02P C03X 113.3(12) . . ?
F00E C02Q C01W 119.0(14) . . ?
F00E C02Q C028 118.2(11) . . ?
C01W C02Q C028 122.8(12) . . ?
C01B C02R C02S 123.0(11) . . ?
F23 C02R C01B 118.9(13) . . ?
F23 C02R C02S 118.1(11) . . ?
F00F C02S C02R 117.6(12) . . ?
C036 C02S F00F 121.4(13) . . ?
C036 C02S C02R 121.0(10) . . ?
C01S C02T C02I 106.4(11) . . ?
C01S C02T C034 126.2(12) . . ?
C02I C02T C034 127.3(11) . . ?
O5 C02U C01Q 121.2(10) . . ?
C02Z C02U O5 117.6(13) . . ?
C02Z C02U C01Q 121.0(13) . . ?
C035 C02V C03B 114.9(12) . . ?
C038 C02W C030 117.5(13) . . ?
C03C C02X C02I 135.7(13) . . ?
C02O C02Y C037 115.9(13) . . ?
C02U C02Z C02O 119.5(13) . . ?
C02G C030 C02W 123.6(12) . . ?
C02M C031 C03N 111.8(11) . . ?
C02J C032 C035 113.4(10) . . ?
C025 C033 C02J 112.4(9) . . ?
C02T C034 C03D 114.4(12) . . ?
C02V C035 C032 113.2(11) . . ?
C02S C036 C01K 119.5(13) . . ?
O6 C037 C02Y 122.0(12) . . ?
C01Q C037 O6 115.0(10) . . ?
C01Q C037 C02Y 123.0(12) . . ?
O3 C038 C02W 124.6(13) . . ?
C01V C038 O3 114.7(11) . . ?
C01V C038 C02W 120.6(12) . . ?
C03F C039 C01F 117.0(13) . . ?
C02X C03C C18 128.3(13) . . ?
C02X C03C C03U 125.2(14) . . ?
C03U C03C C18 106.5(13) . . ?
C034 C03D C02P 114.0(12) . . ?
C03O C03E C03R 111.3(13) . . ?
C039 C03F C03K 122.2(14) . . ?
C022 C03K C03F 119.0(12) . . ?
O5 C03L C03J 107.4(11) . . ?
O5 C03L C044 108.7(12) . . ?
C03J C03L C044 107.1(16) . . ?
C03R C03N C031 112.8(12) . . ?
O6 C03P C048 102.8(15) . . ?
C047 C03P O6 105.3(18) . . ?
C047 C03P C048 106.9(19) . . ?
C046 C03Q C041 114.2(16) . . ?
C03N C03R C03E 116.4(13) . . ?
O17 C03U C03Y 113.3(13) . . ?
O17 C03U C03C 135.7(15) . . ?
C03C C03U C03Y 110.6(13) . . ?
C02P C03X C043 115.4(14) . . ?
O3 C040 C042 113.5(16) . . ?
O3 C040 C045 106.4(16) . . ?
C042 C040 C045 108.5(17) . . ?
C043 C041 C03Q 114.4(15) . . ?
C041 C043 C03X 115.4(16) . . ?
N4 C5 C8 171(4) . . ?

loop_
_geom_bond_atom_site_label_1
_geom_bond_atom_site_label_2
_geom_bond_distance
_geom_bond_site_symmetry_2
_geom_bond_publ_flag
S001 C00R 1.711(10) . ?
S001 C01T 1.756(10) . ?
C1 C00S 1.362(13) . ?
C1 C00Z 1.426(13) . ?
S002 C00K 1.706(9) . ?
S002 C00Z 1.726(12) . ?
C2 C011 1.385(13) . ?
C2 C01O 1.366(14) . ?
S003 C011 1.759(11) . ?
S003 C012 1.696(9) . ?
O3 C038 1.370(15) . ?
O3 C040 1.36(2) . ?
S004 C00M 1.733(9) . ?
S004 C01A 1.738(12) . ?
O4 C014 1.358(14) . ?
O4 C02L 1.441(15) . ?
S005 C015 1.784(11) 2_768 ?
S005 C017 1.735(9) . ?
O5 C02U 1.374(15) . ?
O5 C03L 1.426(16) . ?
S006 C018 1.740(10) . ?
S006 C02C 1.710(10) . ?
O6 C037 1.379(15) . ?
O6 C03P 1.48(2) . ?
S007 C01J 1.716(10) . ?
S007 C01R 1.702(10) . ?
S008 C019 1.764(12) . ?
S008 C01S 1.730(11) . ?
C8 C10 1.395(13) . ?
C8 C18 1.401(12) . ?
C8 C5 1.495(16) . ?
S009 C021 1.694(11) . ?
S009 C02I 1.783(12) . ?
F00A C028 1.341(12) . ?
F00E C02Q 1.339(14) . ?
F00F C02S 1.326(12) . ?
O00H C02B 1.237(13) . ?
C00K C00M 1.377(15) . ?
C00K C26 1.425(13) . ?
C00M C00O 1.407(13) . ?
C00O C00Z 1.432(14) . ?
C00O C029 1.503(14) . ?
C00P C00R 1.421(13) . ?
C00P C011 1.451(13) . ?
C00P C01L 1.529(14) . ?
C00Q C00S 1.487(16) . ?
C00Q C01I 1.483(13) . ?
C00Q O25 1.216(12) . ?
C00R C012 1.439(15) . ?
C00S C24 1.471(14) . ?
N00T C020 1.096(16) . ?
C00U C01F 1.384(15) . ?
C00U C022 1.431(13) . ?
C00U C27 1.458(15) . ?
N11 C10 1.079(12) . ?
C012 C01E 1.400(14) . ?
N013 C02D 1.157(15) . ?
C014 C01V 1.382(16) . ?
C014 C02G 1.427(15) . ?
C015 C01A 1.414(14) . ?
C015 C27 1.379(14) . ?
C016 C019 1.366(14) . ?
C016 C021 1.415(14) . ?
C16 C03W 1.3900 . ?
C16 C03Z 1.3900 . ?
C03W C03V 1.3900 . ?
C03W F20 1.363(15) . ?
C03V C15 1.3900 . ?
C03V F19 1.349(15) . ?
C15 C03Y 1.3900 . ?
C03Y C03Z 1.3900 . ?
C03Y C03U 1.508(17) . ?
C03Z C18 1.456(14) . ?
C017 C017 1.34(2) 2_768 ?
C017 C27 1.444(13) . ?
O17 C03U 1.280(17) . ?
C018 C019 1.442(14) . ?
C018 C01H 1.390(13) . ?
C18 C03C 1.523(15) . ?
C01A C26 1.374(15) . ?
C01B C01I 1.409(16) . ?
C01B C02R 1.375(16) . ?
N01C C02H 1.108(14) . ?
C01E C01T 1.392(13) . ?
C01F O28 1.382(12) . ?
C01F C039 1.449(17) . ?
C01G C01W 1.411(16) . ?
C01G C02B 1.460(15) . ?
C01G C02E 1.415(16) . ?
C01H C01J 1.399(13) . ?
C01H C01Q 1.475(13) . ?
C01I C01K 1.396(16) . ?
C01J C02C 1.426(14) . ?
C01K C24 1.494(15) . ?
C01K C036 1.380(15) . ?
C01L C025 1.490(13) . ?
C01M C01O 1.448(14) . ?
C01M C01Y 1.344(13) . ?
C01M C02E 1.516(14) . ?
N01N C024 1.143(16) . ?
C01O C02B 1.509(16) . ?
C01Q C02U 1.379(16) . ?
C01Q C037 1.375(16) . ?
C01R C01T 1.453(13) . ?
C01R C02F 1.394(13) . ?
C01S C021 1.392(16) . ?
C01S C02T 1.416(15) . ?
C01U C024 1.417(18) . ?
C01U C24 1.367(15) . ?
C01U C02H 1.451(15) . ?
C01V C02F 1.501(13) . ?
C01V C038 1.362(17) . ?
C01W C02Q 1.348(16) . ?
C01Y C020 1.480(18) . ?
C01Y C02D 1.425(17) . ?
C01Z C027 1.473(18) . ?
C01Z O29 1.483(11) . ?
C01Z C03I 1.551(18) . ?
C022 O29 1.359(14) . ?
C022 C03K 1.379(18) . ?
C023 C029 1.503(14) . ?
C023 C02M 1.540(15) . ?
F23 C02R 1.343(14) . ?
C025 C033 1.511(15) . ?
C026 C028 1.377(17) . ?
C026 C02E 1.385(14) . ?
C028 C02Q 1.408(19) . ?
O28 C02K 1.494(13) . ?
C02C C02F 1.406(13) . ?
C02G C030 1.357(19) . ?
C02I C02T 1.443(16) . ?
C02I C02X 1.436(17) . ?
C02J C032 1.487(16) . ?
C02J C033 1.518(14) . ?
C02K C03A 1.515(17) . ?
C02K C03H 1.497(18) . ?
C02L C02N 1.502(17) . ?
C02L C03M 1.513(19) . ?
C02M C031 1.512(15) . ?
C02O C02Y 1.385(18) . ?
C02O C02Z 1.38(2) . ?
C02P C03D 1.522(18) . ?
C02P C03X 1.54(2) . ?
C02R C02S 1.408(19) . ?
C02S C036 1.327(18) . ?
C02T C034 1.459(16) . ?
C02U C02Z 1.372(16) . ?
C02V C035 1.521(17) . ?
C02V C03B 1.531(18) . ?
C02W C030 1.402(19) . ?
C02W C038 1.398(16) . ?
C02X C03C 1.352(17) . ?
C02Y C037 1.407(15) . ?
C031 C03N 1.530(17) . ?
C032 C035 1.534(16) . ?
C034 C03D 1.502(18) . ?
C039 C03F 1.380(18) . ?
C03C C03U 1.374(19) . ?
C03E C03O 1.512(19) . ?
C03E C03R 1.516(18) . ?
C03F C03K 1.386(19) . ?
C03J C03L 1.47(2) . ?
C03L C044 1.52(2) . ?
C03N C03R 1.494(17) . ?
C03P C047 1.40(3) . ?
C03P C048 1.54(3) . ?
C03Q C041 1.52(2) . ?
C03Q C046 1.46(2) . ?
C03X C043 1.54(2) . ?
C040 C042 1.49(2) . ?
C040 C045 1.50(2) . ?
C041 C043 1.43(2) . ?
N4 C5 1.158(16) . ?
